data_7036992
loop_
_publ_author_name
'Feng, Zhijun'
'Wei, Yun'
'Zhou, Shuangliu'
'Zhang, Guangchao'
'Zhu, Xiancui'
'Guo, Liping'
'Wang, Shaowu'
'Mu, Xiaolong'

_publ_section_title
;
 Reactivity of functionalized indoles with rare-earth metal amides.
 Synthesis, characterization and catalytic activity of rare-earth metal
 complexes incorporating indolyl ligands.
;
_journal_issue 47
_journal_name_full 'Dalton transactions (Cambridge, England : 2003)'
_journal_page_first 20502
_journal_page_last 20513
_journal_paper_doi 10.1039/c5dt03214h
_journal_volume 44
_journal_year 2015
_chemical_formula_sum 'C32 H48 N5 Si2 Yb'
_chemical_formula_weight 731.97
_chemical_name_systematic
; 
 ? 
;
_space_group_IT_number 15
_symmetry_cell_setting monoclinic
_symmetry_space_group_name_Hall '-C 2yc'
_symmetry_space_group_name_H-M 'C 1 2/c 1'
_atom_sites_solution_hydrogens geom
_atom_sites_solution_primary direct
_atom_sites_solution_secondary difmap
_audit_creation_method SHELXL-97
_audit_update_record
;
2015-03-30 deposited with the CCDC.
2015-10-28 downloaded from the CCDC.
;
_cell_angle_alpha 90.00
_cell_angle_beta 111.3640(10)
_cell_angle_gamma 90.00
_cell_formula_units_Z 4
_cell_length_a 15.4846(8)
_cell_length_b 15.5616(9)
_cell_length_c 15.9167(9)
_cell_measurement_reflns_used 9897
_cell_measurement_temperature 293(2)
_cell_measurement_theta_max 27.58
_cell_measurement_theta_min 2.62
_cell_volume 3571.8(3)
_computing_cell_refinement 'Bruker SMART'
_computing_data_collection 'Bruker SMART'
_computing_data_reduction 'Bruker SAINT'
_computing_molecular_graphics 'Bruker SHELXTL'
_computing_publication_material 'Bruker SHELXTL'
_computing_structure_refinement 'SHELXL-97 (Sheldrick, 1997)'
_computing_structure_solution 'SHELXS-97 (Sheldrick, 1990)'
_diffrn_ambient_temperature 293(2)
_diffrn_measured_fraction_theta_full 0.997
_diffrn_measured_fraction_theta_max 0.997
_diffrn_measurement_device_type 'CCD area detector'
_diffrn_measurement_method 'phi and omega scans'
_diffrn_radiation_monochromator graphite
_diffrn_radiation_source 'fine-focus sealed tube'
_diffrn_radiation_type MoK\a
_diffrn_radiation_wavelength 0.71073
_diffrn_reflns_av_R_equivalents 0.0194
_diffrn_reflns_av_sigmaI/netI 0.0168
_diffrn_reflns_limit_h_max 16
_diffrn_reflns_limit_h_min -20
_diffrn_reflns_limit_k_max 20
_diffrn_reflns_limit_k_min -20
_diffrn_reflns_limit_l_max 20
_diffrn_reflns_limit_l_min -20
_diffrn_reflns_number 15241
_diffrn_reflns_theta_full 27.59
_diffrn_reflns_theta_max 27.59
_diffrn_reflns_theta_min 1.93
_exptl_absorpt_coefficient_mu 2.712
_exptl_absorpt_correction_T_max 0.7027
_exptl_absorpt_correction_T_min 0.6131
_exptl_absorpt_correction_type multi-scan
_exptl_crystal_colour colorless
_exptl_crystal_density_diffrn 1.361
_exptl_crystal_density_method 'not measured'
_exptl_crystal_description block
_exptl_crystal_F_000 1492
_exptl_crystal_size_max 0.20
_exptl_crystal_size_mid 0.16
_exptl_crystal_size_min 0.14
_refine_diff_density_max 0.484
_refine_diff_density_min -0.537
_refine_diff_density_rms 0.059
_refine_ls_extinction_method none
_refine_ls_goodness_of_fit_ref 1.028
_refine_ls_hydrogen_treatment mixed
_refine_ls_matrix_type full
_refine_ls_number_parameters 188
_refine_ls_number_reflns 4127
_refine_ls_number_restraints 0
_refine_ls_restrained_S_all 1.028
_refine_ls_R_factor_all 0.0187
_refine_ls_R_factor_gt 0.0171
_refine_ls_shift/su_max 0.000
_refine_ls_shift/su_mean 0.000
_refine_ls_structure_factor_coef Fsqd
_refine_ls_weighting_details 'calc w=1/[\s^2^(Fo^2^)+(0.0204P)^2^+2.7606P] where P=(Fo^2^+2Fc^2^)/3'
_refine_ls_weighting_scheme calc
_refine_ls_wR_factor_gt 0.0413
_refine_ls_wR_factor_ref 0.0424
_reflns_number_gt 3920
_reflns_number_total 4127
_reflns_threshold_expression >2sigma(I)
_cod_data_source_file c5dt03214h2.cif
_cod_data_source_block 110412a_0m
_cod_depositor_comments
;
The following automatic conversions were performed:

'_symmetry_cell_setting' value 'Monoclinic' changed to 'monoclinic'
according to
/usr/data/users/saulius/crontab/automatic-downloads/rss-feeds/RSC/lib/dictionaries/cif_core.dic
dictionary named 'cif_core.dic' version 2.4.2 from 2011-04-26.

Automatic conversion script
Id: cif_fix_values 3271 2015-04-21 07:52:19Z andrius 

 Adding full bibliography for 7036992--7037001.cif.
;
_cod_original_sg_symbol_H-M C2/c
_cod_database_code 7036992

loop_
_symmetry_equiv_pos_as_xyz
'x, y, z'
'-x, y, -z+1/2'
'x+1/2, y+1/2, z'
'-x+1/2, y+1/2, -z+1/2'
'-x, -y, -z'
'x, -y, z-1/2'
'-x+1/2, -y+1/2, -z'
'x+1/2, -y+1/2, z-1/2'

loop_
_atom_site_label
_atom_site_type_symbol
_atom_site_fract_x
_atom_site_fract_y
_atom_site_fract_z
_atom_site_U_iso_or_equiv
_atom_site_adp_type
_atom_site_occupancy
_atom_site_symmetry_multiplicity
_atom_site_calc_flag
_atom_site_refinement_flags
C1 C 0.30110(13) 0.23241(13) 0.17024(13) 0.0443(4) Uani 1 1 d .
C2 C 0.20999(14) 0.22509(15) 0.16242(16) 0.0536(5) Uani 1 1 d .
H2 H 0.1654 0.1887 0.1238 0.064 Uiso 1 1 calc R
C3 C 0.19777(14) 0.28384(14) 0.22471(15) 0.0502(5) Uani 1 1 d .
C4 C 0.28503(13) 0.32405(13) 0.26757(15) 0.0449(4) Uani 1 1 d .
C5 C 0.29676(16) 0.38659(16) 0.33343(17) 0.0634(6) Uani 1 1 d .
H5 H 0.3540 0.4129 0.3617 0.076 Uiso 1 1 calc R
C6 C 0.22226(19) 0.40845(19) 0.3556(2) 0.0778(8) Uani 1 1 d .
H6 H 0.2293 0.4499 0.3997 0.093 Uiso 1 1 calc R
C7 C 0.13577(18) 0.3699(2) 0.3132(2) 0.0824(9) Uani 1 1 d .
H7 H 0.0862 0.3865 0.3294 0.099 Uiso 1 1 calc R
C8 C 0.12262(18) 0.30860(17) 0.2488(2) 0.0724(8) Uani 1 1 d .
H8 H 0.0647 0.2834 0.2211 0.087 Uiso 1 1 calc R
C9 C 0.34777(15) 0.18657(13) 0.12076(15) 0.0507(5) Uani 1 1 d .
H9 H 0.3159 0.1439 0.0806 0.061 Uiso 1 1 calc R
C10 C 0.47938(15) 0.15093(14) 0.07949(15) 0.0527(5) Uani 1 1 d .
C11 C 0.5270(2) 0.21426(19) 0.0379(2) 0.0741(7) Uani 1 1 d .
H11A H 0.5611 0.1833 0.0079 0.111 Uiso 1 1 calc R
H11B H 0.5689 0.2496 0.0845 0.111 Uiso 1 1 calc R
H11C H 0.4813 0.2498 -0.0049 0.111 Uiso 1 1 calc R
C12 C 0.5501(2) 0.09375(17) 0.14815(19) 0.0763(8) Uani 1 1 d .
H12A H 0.5186 0.0542 0.1735 0.114 Uiso 1 1 calc R
H12B H 0.5917 0.1287 0.1953 0.114 Uiso 1 1 calc R
H12C H 0.5846 0.0623 0.1190 0.114 Uiso 1 1 calc R
C13 C 0.4121(2) 0.09590(17) 0.00440(18) 0.0720(7) Uani 1 1 d .
H13A H 0.3875 0.0510 0.0305 0.108 Uiso 1 1 calc R
H13B H 0.4443 0.0709 -0.0310 0.108 Uiso 1 1 calc R
H13C H 0.3623 0.1312 -0.0335 0.108 Uiso 1 1 calc R
C14 C 0.68242(18) 0.54081(19) 0.3337(2) 0.0763(7) Uani 1 1 d .
H14A H 0.7153 0.4943 0.3191 0.114 Uiso 1 1 calc R
H14B H 0.7207 0.5663 0.3899 0.114 Uiso 1 1 calc R
H14C H 0.6672 0.5833 0.2868 0.114 Uiso 1 1 calc R
C15 C 0.6112(2) 0.42004(16) 0.43905(15) 0.0673(6) Uani 1 1 d .
H15A H 0.5576 0.3929 0.4439 0.101 Uiso 1 1 calc R
H15B H 0.6450 0.4494 0.4944 0.101 Uiso 1 1 calc R
H15C H 0.6503 0.3773 0.4276 0.101 Uiso 1 1 calc R
C16 C 0.5176(2) 0.58997(18) 0.3809(2) 0.0814(8) Uani 1 1 d .
H16A H 0.4986 0.6330 0.3345 0.122 Uiso 1 1 calc R
H16B H 0.5608 0.6145 0.4353 0.122 Uiso 1 1 calc R
H16C H 0.4643 0.5691 0.3918 0.122 Uiso 1 1 calc R
N1 N 0.34898(11) 0.29198(10) 0.23426(12) 0.0447(4) Uani 1 1 d .
N2 N 0.43243(12) 0.20281(10) 0.13031(12) 0.0452(4) Uani 1 1 d .
N5 N 0.5000 0.44774(13) 0.2500 0.0385(4) Uani 1 2 d S
Si1 Si 0.57395(4) 0.49918(3) 0.34395(4) 0.04327(12) Uani 1 1 d .
Yb1 Yb 0.5000 0.308597(6) 0.2500 0.03547(4) Uani 1 2 d S

loop_
_atom_site_aniso_label
_atom_site_aniso_U_11
_atom_site_aniso_U_22
_atom_site_aniso_U_33
_atom_site_aniso_U_23
_atom_site_aniso_U_13
_atom_site_aniso_U_12
C1 0.0362(9) 0.0437(10) 0.0510(10) -0.0010(8) 0.0137(8) -0.0027(7)
C2 0.0352(10) 0.0568(12) 0.0652(13) -0.0088(10) 0.0140(9) -0.0099(9)
C3 0.0322(9) 0.0558(11) 0.0633(12) -0.0013(10) 0.0184(9) -0.0059(8)
C4 0.0322(9) 0.0489(10) 0.0560(11) -0.0009(8) 0.0190(8) -0.0033(7)
C5 0.0442(11) 0.0709(15) 0.0781(15) -0.0222(12) 0.0258(11) -0.0105(10)
C6 0.0617(15) 0.0872(19) 0.094(2) -0.0344(16) 0.0404(15) -0.0068(13)
C7 0.0511(14) 0.099(2) 0.113(2) -0.0239(18) 0.0487(16) -0.0035(14)
C8 0.0386(12) 0.0843(19) 0.101(2) -0.0181(15) 0.0342(13) -0.0112(11)
C9 0.0439(11) 0.0511(11) 0.0544(11) -0.0086(9) 0.0147(9) -0.0036(8)
C10 0.0532(12) 0.0500(11) 0.0563(12) -0.0121(9) 0.0216(10) 0.0077(9)
C11 0.0780(18) 0.0829(17) 0.0767(17) -0.0178(14) 0.0464(15) -0.0046(14)
C12 0.0744(17) 0.0692(16) 0.0760(16) -0.0139(13) 0.0165(14) 0.0308(13)
C13 0.0771(17) 0.0667(15) 0.0683(15) -0.0257(12) 0.0218(13) 0.0015(13)
C14 0.0583(14) 0.0832(18) 0.0825(17) -0.0085(14) 0.0198(13) -0.0290(13)
C15 0.0809(17) 0.0588(13) 0.0500(12) 0.0026(10) 0.0093(11) -0.0043(12)
C16 0.095(2) 0.0668(16) 0.0757(17) -0.0234(13) 0.0232(15) 0.0165(14)
N1 0.0321(8) 0.0486(9) 0.0551(9) -0.0068(7) 0.0177(7) -0.0064(6)
N2 0.0430(9) 0.0405(8) 0.0533(9) -0.0051(7) 0.0189(8) 0.0028(6)
N5 0.0332(10) 0.0362(10) 0.0440(11) 0.000 0.0117(9) 0.000
Si1 0.0429(3) 0.0382(2) 0.0457(3) -0.0025(2) 0.0126(2) -0.0031(2)
Yb1 0.02715(6) 0.03472(6) 0.04482(7) 0.000 0.01346(4) 0.000

loop_
_atom_type_symbol
_atom_type_description
_atom_type_scat_dispersion_real
_atom_type_scat_dispersion_imag
_atom_type_scat_source
C C 0.0033 0.0016 'International Tables Vol C Tables 4.2.6.8 and 6.1.1.4'
H H 0.0000 0.0000 'International Tables Vol C Tables 4.2.6.8 and 6.1.1.4'
N N 0.0061 0.0033 'International Tables Vol C Tables 4.2.6.8 and 6.1.1.4'
Si Si 0.0817 0.0704 'International Tables Vol C Tables 4.2.6.8 and 6.1.1.4'
Yb Yb -0.3850 5.5486 'International Tables Vol C Tables 4.2.6.8 and 6.1.1.4'

loop_
_geom_angle_atom_site_label_1
_geom_angle_atom_site_label_2
_geom_angle_atom_site_label_3
_geom_angle
_geom_angle_site_symmetry_1
_geom_angle_site_symmetry_3
C2 C1 N1 112.38(18) . .
C2 C1 C9 127.84(19) . .
N1 C1 C9 119.78(17) . .
C1 C2 C3 106.17(18) . .
C1 C2 H2 126.9 . .
C3 C2 H2 126.9 . .
C8 C3 C2 134.9(2) . .
C8 C3 C4 119.1(2) . .
C2 C3 C4 106.00(18) . .
N1 C4 C5 128.94(19) . .
N1 C4 C3 110.36(18) . .
C5 C4 C3 120.70(19) . .
C6 C5 C4 118.5(2) . .
C6 C5 H5 120.8 . .
C4 C5 H5 120.8 . .
C5 C6 C7 121.3(2) . .
C5 C6 H6 119.3 . .
C7 C6 H6 119.3 . .
C8 C7 C6 121.3(2) . .
C8 C7 H7 119.4 . .
C6 C7 H7 119.4 . .
C7 C8 C3 119.1(2) . .
C7 C8 H8 120.4 . .
C3 C8 H8 120.4 . .
N2 C9 C1 122.08(18) . .
N2 C9 H9 119.0 . .
C1 C9 H9 119.0 . .
N2 C10 C12 106.87(18) . .
N2 C10 C11 107.03(18) . .
C12 C10 C11 110.8(2) . .
N2 C10 C13 113.30(19) . .
C12 C10 C13 109.9(2) . .
C11 C10 C13 108.9(2) . .
C10 C11 H11A 109.5 . .
C10 C11 H11B 109.5 . .
H11A C11 H11B 109.5 . .
C10 C11 H11C 109.5 . .
H11A C11 H11C 109.5 . .
H11B C11 H11C 109.5 . .
C10 C12 H12A 109.5 . .
C10 C12 H12B 109.5 . .
H12A C12 H12B 109.5 . .
C10 C12 H12C 109.5 . .
H12A C12 H12C 109.5 . .
H12B C12 H12C 109.5 . .
C10 C13 H13A 109.5 . .
C10 C13 H13B 109.5 . .
H13A C13 H13B 109.5 . .
C10 C13 H13C 109.5 . .
H13A C13 H13C 109.5 . .
H13B C13 H13C 109.5 . .
Si1 C14 H14A 109.5 . .
Si1 C14 H14B 109.5 . .
H14A C14 H14B 109.5 . .
Si1 C14 H14C 109.5 . .
H14A C14 H14C 109.5 . .
H14B C14 H14C 109.5 . .
Si1 C15 H15A 109.5 . .
Si1 C15 H15B 109.5 . .
H15A C15 H15B 109.5 . .
Si1 C15 H15C 109.5 . .
H15A C15 H15C 109.5 . .
H15B C15 H15C 109.5 . .
Si1 C16 H16A 109.5 . .
Si1 C16 H16B 109.5 . .
H16A C16 H16B 109.5 . .
Si1 C16 H16C 109.5 . .
H16A C16 H16C 109.5 . .
H16B C16 H16C 109.5 . .
C4 N1 C1 105.08(16) . .
C4 N1 Yb1 140.52(13) . .
C1 N1 Yb1 114.39(12) . .
C9 N2 C10 120.10(17) . .
C9 N2 Yb1 110.61(13) . .
C10 N2 Yb1 128.80(13) . .
Si1 N5 Si1 124.35(13) . 2_655
Si1 N5 Yb1 117.82(6) . .
Si1 N5 Yb1 117.82(6) 2_655 .
N5 Si1 C14 115.03(9) . .
N5 Si1 C16 112.82(11) . .
C14 Si1 C16 107.74(15) . .
N5 Si1 C15 108.02(10) . .
C14 Si1 C15 106.10(13) . .
C16 Si1 C15 106.60(13) . .
N5 Yb1 N1 96.53(4) . .
N5 Yb1 N1 96.53(4) . 2_655
N1 Yb1 N1 166.94(8) . 2_655
N5 Yb1 N2 132.31(4) . .
N1 Yb1 N2 72.94(6) . .
N1 Yb1 N2 98.06(6) 2_655 .
N5 Yb1 N2 132.31(4) . 2_655
N1 Yb1 N2 98.06(6) . 2_655
N1 Yb1 N2 72.94(6) 2_655 2_655
N2 Yb1 N2 95.39(8) . 2_655
N5 Yb1 C1 112.43(4) . 2_655
N1 Yb1 C1 145.90(6) . 2_655
N1 Yb1 C1 23.81(6) 2_655 2_655
N2 Yb1 C1 98.08(5) . 2_655
N2 Yb1 C1 49.14(5) 2_655 2_655
N5 Yb1 C9 127.21(4) . 2_655
N1 Yb1 C9 119.99(6) . 2_655
N1 Yb1 C9 50.41(6) 2_655 2_655
N2 Yb1 C9 96.27(6) . 2_655
N2 Yb1 C9 22.58(6) 2_655 2_655
C1 Yb1 C9 26.60(6) 2_655 2_655
N5 Yb1 Si1 27.082(9) . 2_655
N1 Yb1 Si1 83.12(4) . 2_655
N1 Yb1 Si1 108.80(4) 2_655 2_655
N2 Yb1 Si1 105.67(4) . 2_655
N2 Yb1 Si1 158.21(4) 2_655 2_655
C1 Yb1 Si1 130.59(4) 2_655 2_655
C9 Yb1 Si1 152.34(4) 2_655 2_655

loop_
_geom_bond_atom_site_label_1
_geom_bond_atom_site_label_2
_geom_bond_distance
_geom_bond_site_symmetry_2
C1 C2 1.375(3) .
C1 N1 1.377(2) .
C1 C9 1.437(3) .
C2 C3 1.411(3) .
C2 H2 0.9300 .
C3 C8 1.406(3) .
C3 C4 1.418(3) .
C4 N1 1.376(3) .
C4 C5 1.393(3) .
C5 C6 1.366(3) .
C5 H5 0.9300 .
C6 C7 1.396(4) .
C6 H6 0.9300 .
C7 C8 1.360(4) .
C7 H7 0.9300 .
C8 H8 0.9300 .
C9 N2 1.288(3) .
C9 H9 0.9300 .
C10 N2 1.504(3) .
C10 C12 1.521(3) .
C10 C11 1.520(4) .
C10 C13 1.530(3) .
C11 H11A 0.9600 .
C11 H11B 0.9600 .
C11 H11C 0.9600 .
C12 H12A 0.9600 .
C12 H12B 0.9600 .
C12 H12C 0.9600 .
C13 H13A 0.9600 .
C13 H13B 0.9600 .
C13 H13C 0.9600 .
C14 Si1 1.862(3) .
C14 H14A 0.9600 .
C14 H14B 0.9600 .
C14 H14C 0.9600 .
C15 Si1 1.872(2) .
C15 H15A 0.9600 .
C15 H15B 0.9600 .
C15 H15C 0.9600 .
C16 Si1 1.865(3) .
C16 H16A 0.9600 .
C16 H16B 0.9600 .
C16 H16C 0.9600 .
N1 Yb1 2.2740(16) .
N2 Yb1 2.4458(16) .
N5 Si1 1.7148(11) .
N5 Si1 1.7148(11) 2_655
N5 Yb1 2.165(2) .
Yb1 N1 2.2740(16) 2_655
Yb1 N2 2.4458(16) 2_655
Yb1 C1 3.1072(18) 2_655
Yb1 C9 3.140(2) 2_655
Yb1 Si1 3.3310(5) 2_655

loop_
_geom_torsion_atom_site_label_1
_geom_torsion_atom_site_label_2
_geom_torsion_atom_site_label_3
_geom_torsion_atom_site_label_4
_geom_torsion
_geom_torsion_site_symmetry_1
_geom_torsion_site_symmetry_4
N1 C1 C2 C3 0.4(3) . .
C9 C1 C2 C3 -179.5(2) . .
C1 C2 C3 C8 178.7(3) . .
C1 C2 C3 C4 -0.1(3) . .
C8 C3 C4 N1 -179.3(2) . .
C2 C3 C4 N1 -0.3(3) . .
C8 C3 C4 C5 0.7(4) . .
C2 C3 C4 C5 179.7(2) . .
N1 C4 C5 C6 179.8(2) . .
C3 C4 C5 C6 -0.2(4) . .
C4 C5 C6 C7 -0.4(5) . .
C5 C6 C7 C8 0.5(5) . .
C6 C7 C8 C3 0.0(5) . .
C2 C3 C8 C7 -179.3(3) . .
C4 C3 C8 C7 -0.6(4) . .
C2 C1 C9 N2 175.7(2) . .
N1 C1 C9 N2 -4.2(3) . .
C5 C4 N1 C1 -179.5(2) . .
C3 C4 N1 C1 0.5(2) . .
C5 C4 N1 Yb1 -1.1(4) . .
C3 C4 N1 Yb1 178.87(16) . .
C2 C1 N1 C4 -0.5(2) . .
C9 C1 N1 C4 179.38(19) . .
C2 C1 N1 Yb1 -179.42(15) . .
C9 C1 N1 Yb1 0.5(2) . .
C1 C9 N2 C10 177.81(19) . .
C1 C9 N2 Yb1 5.1(3) . .
C12 C10 N2 C9 -108.3(2) . .
C11 C10 N2 C9 132.9(2) . .
C13 C10 N2 C9 12.9(3) . .
C12 C10 N2 Yb1 62.9(2) . .
C11 C10 N2 Yb1 -55.8(2) . .
C13 C10 N2 Yb1 -175.83(16) . .
Si1 N5 Si1 C14 -79.18(12) 2_655 .
Yb1 N5 Si1 C14 100.82(12) . .
Si1 N5 Si1 C16 44.98(12) 2_655 .
Yb1 N5 Si1 C16 -135.02(12) . .
Si1 N5 Si1 C15 162.55(10) 2_655 .
Yb1 N5 Si1 C15 -17.45(10) . .
Si1 N5 Yb1 N1 119.25(5) . .
Si1 N5 Yb1 N1 -60.75(5) 2_655 .
Si1 N5 Yb1 N1 -60.75(5) . 2_655
Si1 N5 Yb1 N1 119.25(5) 2_655 2_655
Si1 N5 Yb1 N2 -167.92(6) . .
Si1 N5 Yb1 N2 12.08(6) 2_655 .
Si1 N5 Yb1 N2 12.08(6) . 2_655
Si1 N5 Yb1 N2 -167.92(6) 2_655 2_655
Si1 N5 Yb1 C1 -42.37(5) . 2_655
Si1 N5 Yb1 C1 137.63(5) 2_655 2_655
Si1 N5 Yb1 C9 -16.69(6) . 2_655
Si1 N5 Yb1 C9 163.31(6) 2_655 2_655
Si1 N5 Yb1 Si1 180.0 . 2_655
C4 N1 Yb1 N5 -44.5(2) . .
C1 N1 Yb1 N5 133.78(13) . .
C4 N1 Yb1 N1 135.5(2) . 2_655
C1 N1 Yb1 N1 -46.22(13) . 2_655
C4 N1 Yb1 N2 -176.9(2) . .
C1 N1 Yb1 N2 1.44(13) . .
C4 N1 Yb1 N2 89.9(2) . 2_655
C1 N1 Yb1 N2 -91.75(14) . 2_655
C4 N1 Yb1 C1 104.2(2) . 2_655
C1 N1 Yb1 C1 -77.5(2) . 2_655
C4 N1 Yb1 C9 95.7(2) . 2_655
C1 N1 Yb1 C9 -85.97(15) . 2_655
C4 N1 Yb1 Si1 -68.1(2) . 2_655
C1 N1 Yb1 Si1 110.20(14) . 2_655
C9 N2 Yb1 N5 -86.61(15) . .
C10 N2 Yb1 N5 101.49(16) . .
C9 N2 Yb1 N1 -3.41(14) . .
C10 N2 Yb1 N1 -175.31(18) . .
C9 N2 Yb1 N1 166.88(14) . 2_655
C10 N2 Yb1 N1 -5.02(18) . 2_655
C9 N2 Yb1 N2 93.39(15) . 2_655
C10 N2 Yb1 N2 -78.51(16) . 2_655
C9 N2 Yb1 C1 142.82(14) . 2_655
C10 N2 Yb1 C1 -29.07(17) . 2_655
C9 N2 Yb1 C9 116.07(14) . 2_655
C10 N2 Yb1 C9 -55.82(17) . 2_655
C9 N2 Yb1 Si1 -80.93(14) . 2_655
C10 N2 Yb1 Si1 107.17(16) . 2_655
